data_1573446
loop_
_publ_author_name
'Szyma\'nski, Bartosz'
'Sahoo, Smruti Ranjan'
'Vakuliuk, Olena'
'Valiev, Rashid'
'Ramazanov, Ruslan'
'\/Laski, Piotr'
'Jarzembska, Katarzyna N.'
'Kami\'nski, Rados\/law'
'Teimouri, Mohammad B.'
'Baryshnikov, Glib'
'Gryko, Daniel T.'

_publ_section_title
;
 Shedding new light on quadrupolar 1,4-dihydropyrrolo[3,2-b]pyrroles:
 impact of electron-deficient scaffolds over emission
;
_journal_name_full 'Chemical Science'
_journal_paper_doi 10.1039/D4SC07275H
_journal_year 2025
_chemical_formula_moiety 'C32 H22 N6 O2'
_chemical_formula_sum 'C32 H22 N6 O2'
_chemical_formula_weight 522.56
_space_group_crystal_system monoclinic
_space_group_IT_number 15
_space_group_name_Hall '-C 2yc'
_space_group_name_H-M_alt 'C 1 2/c 1'
_atom_sites_solution_hydrogens geom
_audit_creation_date 2024-04-26
_audit_creation_method
;
Olex2 1.5
(compiled 2024.02.16 svn.r378c4104 for OlexSys, GUI svn.r6928)
;
_audit_update_record
;
2024-06-02 deposited with the CCDC.	2024-12-06 downloaded from the CCDC.
;
_cell_angle_alpha 90
_cell_angle_beta 105.599(2)
_cell_angle_gamma 90
_cell_formula_units_Z 4
_cell_length_a 23.4345(4)
_cell_length_b 7.9786(2)
_cell_length_c 13.6019(2)
_cell_measurement_reflns_used 4927
_cell_measurement_temperature 100
_cell_measurement_theta_max 75.5390
_cell_measurement_theta_min 3.8860
_cell_volume 2449.54(9)
_computing_cell_refinement 'CrysAlisPro 1.171.42.72a (Rigaku OD, 2022)'
_computing_data_collection 'CrysAlisPro 1.171.42.72a (Rigaku OD, 2022)'
_computing_data_reduction 'CrysAlisPro 1.171.42.72a (Rigaku OD, 2022)'
_computing_molecular_graphics 'Olex2 1.5 (Dolomanov et al., 2009)'
_computing_publication_material 'Olex2 1.5 (Dolomanov et al., 2009)'
_computing_structure_refinement 'XL  (Sheldrick, 2008)'
_computing_structure_solution 'SHELXT 2018/2 (Sheldrick, 2018)'
_diffrn_ambient_temperature 100
_diffrn_detector 'CCD plate'
_diffrn_detector_area_resol_mean 5.2687
_diffrn_detector_type Atlas
_diffrn_measured_fraction_theta_full 1.000
_diffrn_measured_fraction_theta_max 0.991
_diffrn_measurement_details
;
List of Runs (angles in degrees, time in seconds):

  # Type    Start    End  Width  t~exp~   \w     \q     \k     \f   Frames
#--------------------------------------------------------------------------
  1  \w   -114.00 -21.00   1.00    5.41    --  -42.93 -38.00  90.00   93
  2  \w     34.00  82.00   1.00    5.41    --   42.93 -99.00-120.00   48
  3  \w     34.00  82.00   1.00    5.41    --   42.93 -99.00 120.00   48
  4  \w     21.00 114.00   1.00    5.41    --   42.93  38.00   0.00   93
  5  \w     34.00  82.00   1.00    5.41    --   42.93 -99.00  60.00   48
  6  \w     56.00 112.00   1.00   21.63    --  109.50-125.00  90.00   56
  7  \w     56.00 112.00   1.00   21.63    --  109.50-125.00  30.00   56
  8  \w     56.00 112.00   1.00   21.63    --  109.50-125.00  60.00   56
  9  \w     56.00 112.00   1.00   21.63    --  109.50-125.00-120.00   56
 10  \w     30.00  97.00   1.00   21.63    --  109.50 -94.00  90.00   67
 11  \w     30.00  97.00   1.00   21.63    --  109.50 -94.00 150.00   67
 12  \w    100.00 135.00   1.00   21.63    --  109.50  45.00-120.00   35
 13  \w     30.00  70.00   1.00   21.63    --  109.50 -94.00 -60.00   40
 14  \w    117.00 158.00   1.00   21.63    --  109.50  30.00  90.00   41
 15  \w     60.00  91.00   1.00   21.63    --  109.50-125.00 -60.00   31
 16  \w     57.00 100.00   1.00   21.63    --  109.50-125.00   0.00   43
 17  \w     74.00 127.00   1.00   21.63    --  109.50 -45.00 -30.00   53
 18  \w     24.00 153.00   1.00   21.63    --  109.50   0.00-120.00  129
;
_diffrn_measurement_device 'four-circle diffractometer'
_diffrn_measurement_device_type 'SuperNova, Single source at offset/far, Atlas'
_diffrn_measurement_method '\w scans'
_diffrn_orient_matrix_type 'CrysAlisPro convention (1999,Acta A55,543-557)'
_diffrn_orient_matrix_UB_11 -0.0206014000
_diffrn_orient_matrix_UB_12 0.1837028000
_diffrn_orient_matrix_UB_13 -0.0168540000
_diffrn_orient_matrix_UB_21 0.0325385000
_diffrn_orient_matrix_UB_22 0.0176528000
_diffrn_orient_matrix_UB_23 -0.0839898000
_diffrn_orient_matrix_UB_31 -0.0563456000
_diffrn_orient_matrix_UB_32 -0.0569607000
_diffrn_orient_matrix_UB_33 -0.0804674000
_diffrn_radiation_monochromator mirror
_diffrn_radiation_probe x-ray
_diffrn_radiation_type 'Cu K\a'
_diffrn_radiation_wavelength 1.54184
_diffrn_reflns_av_R_equivalents 0.0205
_diffrn_reflns_av_unetI/netI 0.0221
_diffrn_reflns_Laue_measured_fraction_full 1.000
_diffrn_reflns_Laue_measured_fraction_max 0.991
_diffrn_reflns_limit_h_max 22
_diffrn_reflns_limit_h_min -29
_diffrn_reflns_limit_k_max 9
_diffrn_reflns_limit_k_min -10
_diffrn_reflns_limit_l_max 16
_diffrn_reflns_limit_l_min -17
_diffrn_reflns_number 7892
_diffrn_reflns_point_group_measured_fraction_full 1.000
_diffrn_reflns_point_group_measured_fraction_max 0.991
_diffrn_reflns_theta_full 67.684
_diffrn_reflns_theta_max 76.075
_diffrn_reflns_theta_min 3.917
_diffrn_source 'micro-focus sealed X-ray tube'
_diffrn_source_type 'SuperNova (Cu) X-ray Source'
_exptl_absorpt_coefficient_mu 0.741
_exptl_absorpt_correction_T_max 1.000
_exptl_absorpt_correction_T_min 0.673
_exptl_absorpt_correction_type gaussian
_exptl_absorpt_process_details
;
CrysAlisPro 1.171.42.72a (Rigaku Oxford Diffraction, 2022)
Numerical absorption correction based on gaussian integration over
a multifaceted crystal model
Empirical absorption correction using spherical harmonics,
implemented in SCALE3 ABSPACK scaling algorithm.
;
_exptl_crystal_colour orange
_exptl_crystal_density_diffrn 1.417
_exptl_crystal_description block
_exptl_crystal_F_000 1088
_exptl_crystal_size_max 0.24
_exptl_crystal_size_mid 0.11
_exptl_crystal_size_min 0.09
_refine_diff_density_max 0.237
_refine_diff_density_min -0.217
_refine_diff_density_rms 0.042
_refine_ls_extinction_method none
_refine_ls_goodness_of_fit_ref 1.050
_refine_ls_hydrogen_treatment constr
_refine_ls_matrix_type full
_refine_ls_number_parameters 182
_refine_ls_number_reflns 2530
_refine_ls_number_restraints 0
_refine_ls_restrained_S_all 1.050
_refine_ls_R_factor_all 0.0392
_refine_ls_R_factor_gt 0.0358
_refine_ls_shift/su_max 0.000
_refine_ls_shift/su_mean 0.000
_refine_ls_structure_factor_coef Fsqd
_refine_ls_weighting_details 'w=1/[\s^2^(Fo^2^)+(0.0474P)^2^+1.9298P] where P=(Fo^2^+2Fc^2^)/3'
_refine_ls_weighting_scheme calc
_refine_ls_wR_factor_gt 0.0948
_refine_ls_wR_factor_ref 0.0969
_reflns_number_gt 2312
_reflns_number_total 2530
_reflns_threshold_expression 'I > 2\s(I)'
_cod_data_source_file d4sc07275h2.cif
_cod_data_source_block 3a
_cod_original_cell_volume 2449.53(9)
_cod_database_code 1573446
_shelx_shelxl_version_number 2018/3
_shelx_space_group_comment
;
The symmetry employed for this shelxl refinement is uniquely defined
by the following loop, which should always be used as a source of
symmetry information in preference to the above space-group names.
They are only intended as comments.
;
_shelx_estimated_absorpt_t_max 0.936
_shelx_estimated_absorpt_t_min 0.842
_olex2_refinement_description
;
1. Fixed Uiso
 At 1.2 times of:
  All C(H) groups
 At 1.5 times of:
  All C(H,H,H) groups
2.a Aromatic/amide H refined with riding coordinates:
 C3(H3), C15(H15), C13(H13), C19(H19), C6(H6), C12(H12), C16(H16), C18(H18)
2.b Idealised Me refined as rotating group:
 C20(H20A,H20B,H20C)
;
_olex2_submission_special_instructions 'No special instructions were received'
_oxdiff_exptl_absorpt_empirical_details
;
Empirical correction (ABSPACK) includes:
- Absorption correction using spherical harmonics
- Frame scaling
;
_oxdiff_exptl_absorpt_empirical_full_max 1.227
_oxdiff_exptl_absorpt_empirical_full_min 0.831

loop_
_space_group_symop_operation_xyz
'x, y, z'
'-x, y, -z+1/2'
'x+1/2, y+1/2, z'
'-x+1/2, y+1/2, -z+1/2'
'-x, -y, -z'
'x, -y, z-1/2'
'-x+1/2, -y+1/2, -z'
'x+1/2, -y+1/2, z-1/2'

loop_
_atom_site_label
_atom_site_type_symbol
_atom_site_fract_x
_atom_site_fract_y
_atom_site_fract_z
_atom_site_U_iso_or_equiv
_atom_site_adp_type
_atom_site_occupancy
_atom_site_site_symmetry_order
_atom_site_calc_flag
_atom_site_refinement_flags_posn
_atom_site_refinement_flags_adp
_atom_site_refinement_flags_occupancy
_atom_site_disorder_assembly
_atom_site_disorder_group
O9 O 0.49416(4) 0.82417(12) 0.36538(7) 0.0281(2) Uani 1 1 d . . . . .
N1 N 0.20732(4) 0.20676(13) 0.58266(7) 0.0194(2) Uani 1 1 d . . . . .
N8 N 0.44269(5) 0.73617(14) 0.32118(8) 0.0261(2) Uani 1 1 d . . . . .
N10 N 0.51192(5) 0.80547(14) 0.47035(8) 0.0261(2) Uani 1 1 d . . . . .
C4 C 0.25318(5) 0.27487(15) 0.54996(8) 0.0193(2) Uani 1 1 d . . . . .
C14 C 0.19243(5) 0.26347(15) 0.67242(8) 0.0192(2) Uani 1 1 d . . . . .
C2 C 0.32772(5) 0.38663(15) 0.49901(8) 0.0197(2) Uani 1 1 d . . . . .
C5 C 0.37662(5) 0.49315(15) 0.49032(8) 0.0197(2) Uani 1 1 d . . . . .
C3 C 0.30346(5) 0.37786(15) 0.58170(9) 0.0201(2) Uani 1 1 d . . . . .
H3 H 0.317903 0.430568 0.646255 0.024 Uiso 1 1 calc R U . . .
C15 C 0.23475(5) 0.25585(16) 0.76579(9) 0.0219(3) Uani 1 1 d . . . . .
H15 H 0.272719 0.209396 0.770507 0.026 Uiso 1 1 calc R U . . .
C13 C 0.42183(5) 0.53451(16) 0.58411(9) 0.0217(3) Uani 1 1 d . . . . .
H13 H 0.418751 0.486560 0.646402 0.026 Uiso 1 1 calc R U . . .
C19 C 0.13667(5) 0.33086(16) 0.66550(9) 0.0223(3) Uani 1 1 d . . . . .
H19 H 0.108075 0.338793 0.601215 0.027 Uiso 1 1 calc R U . . .
C7 C 0.42887(5) 0.66357(16) 0.39868(9) 0.0214(3) Uani 1 1 d . . . . .
C11 C 0.47200(5) 0.70596(16) 0.49112(9) 0.0218(3) Uani 1 1 d . . . . .
C6 C 0.37997(5) 0.55793(15) 0.39859(9) 0.0211(3) Uani 1 1 d . . . . .
H6 H 0.350629 0.533058 0.337103 0.025 Uiso 1 1 calc R U . . .
C12 C 0.46797(5) 0.63808(16) 0.58639(9) 0.0227(3) Uani 1 1 d . . . . .
H12 H 0.496442 0.664540 0.648615 0.027 Uiso 1 1 calc R U . . .
C17 C 0.16511(6) 0.38076(15) 0.84815(9) 0.0233(3) Uani 1 1 d . . . . .
C16 C 0.22100(6) 0.31710(16) 0.85272(9) 0.0240(3) Uani 1 1 d . . . . .
H16 H 0.250402 0.315285 0.916311 0.029 Uiso 1 1 calc R U . . .
C18 C 0.12328(5) 0.38627(16) 0.75333(9) 0.0238(3) Uani 1 1 d . . . . .
H18 H 0.084805 0.428873 0.748847 0.029 Uiso 1 1 calc R U . . .
C20 C 0.14926(6) 0.44430(18) 0.94207(10) 0.0294(3) Uani 1 1 d . . . . .
H20A H 0.116362 0.378037 0.953298 0.044 Uiso 1 1 calc R U . . .
H20B H 0.137430 0.562269 0.932364 0.044 Uiso 1 1 calc R U . . .
H20C H 0.183693 0.433825 1.001469 0.044 Uiso 1 1 calc R U . . .

loop_
_atom_site_aniso_label
_atom_site_aniso_U_11
_atom_site_aniso_U_22
_atom_site_aniso_U_33
_atom_site_aniso_U_23
_atom_site_aniso_U_13
_atom_site_aniso_U_12
O9 0.0253(5) 0.0314(5) 0.0285(5) 0.0036(4) 0.0088(4) -0.0044(4)
N1 0.0196(5) 0.0231(5) 0.0165(4) -0.0005(4) 0.0063(4) -0.0006(4)
N8 0.0237(5) 0.0284(6) 0.0272(5) 0.0018(4) 0.0083(4) -0.0030(4)
N10 0.0241(5) 0.0275(6) 0.0275(5) 0.0009(4) 0.0083(4) 0.0001(4)
C4 0.0195(5) 0.0221(6) 0.0172(5) 0.0010(4) 0.0065(4) 0.0021(4)
C14 0.0224(6) 0.0198(6) 0.0173(5) -0.0005(4) 0.0087(4) -0.0017(4)
C2 0.0202(5) 0.0211(6) 0.0172(5) 0.0000(4) 0.0042(4) 0.0016(4)
C5 0.0196(5) 0.0196(6) 0.0206(5) -0.0009(4) 0.0067(4) 0.0024(4)
C3 0.0202(5) 0.0227(6) 0.0175(5) -0.0007(4) 0.0052(4) 0.0007(4)
C15 0.0213(6) 0.0239(6) 0.0212(6) 0.0001(4) 0.0068(4) -0.0016(4)
C13 0.0225(6) 0.0238(6) 0.0192(5) 0.0002(4) 0.0062(4) 0.0031(5)
C19 0.0231(6) 0.0242(6) 0.0198(5) 0.0020(5) 0.0063(4) 0.0004(5)
C7 0.0218(6) 0.0221(6) 0.0215(5) 0.0006(4) 0.0076(4) 0.0039(5)
C11 0.0191(5) 0.0207(6) 0.0259(6) -0.0016(5) 0.0066(4) 0.0022(4)
C6 0.0201(5) 0.0231(6) 0.0198(5) -0.0001(4) 0.0047(4) 0.0011(5)
C12 0.0210(6) 0.0254(6) 0.0204(5) -0.0022(5) 0.0035(4) 0.0019(5)
C17 0.0320(6) 0.0193(6) 0.0225(6) -0.0027(4) 0.0140(5) -0.0061(5)
C16 0.0272(6) 0.0271(6) 0.0173(5) -0.0016(5) 0.0055(4) -0.0055(5)
C18 0.0248(6) 0.0219(6) 0.0276(6) 0.0003(5) 0.0123(5) 0.0011(5)
C20 0.0379(7) 0.0289(7) 0.0266(6) -0.0078(5) 0.0177(5) -0.0086(6)

loop_
_atom_type_symbol
_atom_type_description
_atom_type_scat_dispersion_real
_atom_type_scat_dispersion_imag
_atom_type_scat_source
C C 0.0181 0.0091 'International Tables Vol C Tables 4.2.6.8 and 6.1.1.4'
H H 0.0000 0.0000 'International Tables Vol C Tables 4.2.6.8 and 6.1.1.4'
N N 0.0311 0.0180 'International Tables Vol C Tables 4.2.6.8 and 6.1.1.4'
O O 0.0492 0.0322 'International Tables Vol C Tables 4.2.6.8 and 6.1.1.4'

loop_
_exptl_crystal_face_index_h
_exptl_crystal_face_index_k
_exptl_crystal_face_index_l
_exptl_crystal_face_perp_dist
9 2 -8 0.0513
-9 -2 8 0.0606
-4 0 -8 0.0308
-12 -2 -3 0.0707
-4 4 5 0.0979
4 -4 -5 0.1239
-13 0 -3 0.0492
13 0 3 0.0454
14 2 0 0.0504
-1 -5 4 0.0734
1 5 -4 0.1063

loop_
_geom_angle_atom_site_label_1
_geom_angle_atom_site_label_2
_geom_angle_atom_site_label_3
_geom_angle
_geom_angle_site_symmetry_1
_geom_angle_site_symmetry_3
_geom_angle_publ_flag
N10 O9 N8 112.23(9) . . ?
C4 N1 C14 122.70(10) . . ?
C4 N1 C2 107.11(9) . 7_556 ?
C2 N1 C14 128.17(10) 7_556 . ?
C7 N8 O9 104.38(10) . . ?
C11 N10 O9 104.65(10) . . ?
N1 C4 C4 108.41(13) . 7_556 ?
N1 C4 C3 142.38(11) . . ?
C4 C4 C3 109.20(13) 7_556 . ?
C15 C14 N1 119.30(10) . . ?
C15 C14 C19 120.39(11) . . ?
C19 C14 N1 120.27(10) . . ?
N1 C2 C5 123.41(10) 7_556 . ?
C3 C2 N1 109.49(10) . 7_556 ?
C3 C2 C5 126.59(11) . . ?
C2 C5 C13 117.57(10) . . ?
C6 C5 C2 122.16(10) . . ?
C6 C5 C13 120.24(11) . . ?
C4 C3 H3 127.1 . . ?
C2 C3 C4 105.78(10) . . ?
C2 C3 H3 127.1 . . ?
C14 C15 H15 120.3 . . ?
C14 C15 C16 119.32(11) . . ?
C16 C15 H15 120.3 . . ?
C5 C13 H13 118.5 . . ?
C12 C13 C5 123.03(11) . . ?
C12 C13 H13 118.5 . . ?
C14 C19 H19 120.3 . . ?
C18 C19 C14 119.37(11) . . ?
C18 C19 H19 120.3 . . ?
N8 C7 C11 109.44(11) . . ?
N8 C7 C6 129.15(11) . . ?
C6 C7 C11 121.41(11) . . ?
N10 C11 C7 109.30(11) . . ?
N10 C11 C12 130.35(11) . . ?
C7 C11 C12 120.33(11) . . ?
C5 C6 C7 117.75(11) . . ?
C5 C6 H6 121.1 . . ?
C7 C6 H6 121.1 . . ?
C13 C12 C11 117.19(11) . . ?
C13 C12 H12 121.4 . . ?
C11 C12 H12 121.4 . . ?
C16 C17 C18 118.17(11) . . ?
C16 C17 C20 121.84(11) . . ?
C18 C17 C20 119.98(12) . . ?
C15 C16 H16 119.3 . . ?
C17 C16 C15 121.30(11) . . ?
C17 C16 H16 119.3 . . ?
C19 C18 C17 121.39(11) . . ?
C19 C18 H18 119.3 . . ?
C17 C18 H18 119.3 . . ?
C17 C20 H20A 109.5 . . ?
C17 C20 H20B 109.5 . . ?
C17 C20 H20C 109.5 . . ?
H20A C20 H20B 109.5 . . ?
H20A C20 H20C 109.5 . . ?
H20B C20 H20C 109.5 . . ?

loop_
_geom_bond_atom_site_label_1
_geom_bond_atom_site_label_2
_geom_bond_distance
_geom_bond_site_symmetry_2
_geom_bond_publ_flag
O9 N8 1.3854(14) . ?
O9 N10 1.3836(14) . ?
N1 C4 1.3803(15) . ?
N1 C14 1.4305(14) . ?
N1 C2 1.4045(15) 7_556 ?
N8 C7 1.3173(16) . ?
N10 C11 1.3144(16) . ?
C4 C4 1.385(2) 7_556 ?
C4 C3 1.4060(16) . ?
C14 C15 1.3866(16) . ?
C14 C19 1.3927(17) . ?
C2 C5 1.4568(16) . ?
C2 C3 1.3917(16) . ?
C5 C13 1.4601(15) . ?
C5 C6 1.3722(16) . ?
C3 H3 0.9500 . ?
C15 H15 0.9500 . ?
C15 C16 1.3949(16) . ?
C13 H13 0.9500 . ?
C13 C12 1.3545(17) . ?
C19 H19 0.9500 . ?
C19 C18 1.3867(17) . ?
C7 C11 1.4260(16) . ?
C7 C6 1.4221(17) . ?
C11 C12 1.4308(17) . ?
C6 H6 0.9500 . ?
C12 H12 0.9500 . ?
C17 C16 1.3906(18) . ?
C17 C18 1.3951(18) . ?
C17 C20 1.5107(16) . ?
C16 H16 0.9500 . ?
C18 H18 0.9500 . ?
C20 H20A 0.9800 . ?
C20 H20B 0.9800 . ?
C20 H20C 0.9800 . ?

loop_
_geom_hbond_atom_site_label_D
_geom_hbond_atom_site_label_H
_geom_hbond_atom_site_label_A
_geom_hbond_distance_DH
_geom_hbond_distance_HA
_geom_hbond_distance_DA
_geom_hbond_angle_DHA
_geom_hbond_site_symmetry_A
_geom_hbond_publ_flag
C19 H19 N10 0.95 2.48 3.3852(16) 158.9 3_445 yes

loop_
_geom_torsion_atom_site_label_1
_geom_torsion_atom_site_label_2
_geom_torsion_atom_site_label_3
_geom_torsion_atom_site_label_4
_geom_torsion
_geom_torsion_site_symmetry_1
_geom_torsion_site_symmetry_2
_geom_torsion_site_symmetry_3
_geom_torsion_site_symmetry_4
_geom_torsion_publ_flag
O9 N8 C7 C11 -0.27(13) . . . . ?
O9 N8 C7 C6 179.70(12) . . . . ?
O9 N10 C11 C7 -0.48(13) . . . . ?
O9 N10 C11 C12 177.85(12) . . . . ?
N1 C4 C3 C2 -179.96(16) . . . . ?
N1 C14 C15 C16 177.54(11) . . . . ?
N1 C14 C19 C18 -179.52(11) . . . . ?
N1 C2 C5 C13 -158.51(11) 7_556 . . . ?
N1 C2 C5 C6 23.51(18) 7_556 . . . ?
N1 C2 C3 C4 0.89(13) 7_556 . . . ?
N8 O9 N10 C11 0.32(13) . . . . ?
N8 C7 C11 N10 0.50(14) . . . . ?
N8 C7 C11 C12 -178.02(11) . . . . ?
N8 C7 C6 C5 177.90(12) . . . . ?
N10 O9 N8 C7 -0.02(13) . . . . ?
N10 C11 C12 C13 -178.52(13) . . . . ?
C4 N1 C14 C15 -58.90(16) . . . . ?
C4 N1 C14 C19 118.94(13) . . . . ?
C4 C4 C3 C2 -0.92(16) 7_556 . . . ?
C14 N1 C4 C4 -164.97(12) . . . 7_556 ?
C14 N1 C4 C3 14.1(2) . . . . ?
C14 C15 C16 C17 2.05(19) . . . . ?
C14 C19 C18 C17 2.02(19) . . . . ?
C2 N1 C4 C4 0.06(16) 7_556 . . 7_556 ?
C2 N1 C4 C3 179.10(16) 7_556 . . . ?
C2 N1 C14 C15 139.41(12) 7_556 . . . ?
C2 N1 C14 C19 -42.76(18) 7_556 . . . ?
C2 C5 C13 C12 -177.07(11) . . . . ?
C2 C5 C6 C7 178.63(11) . . . . ?
C5 C2 C3 C4 172.80(11) . . . . ?
C5 C13 C12 C11 -1.10(18) . . . . ?
C3 C2 C5 C13 30.63(17) . . . . ?
C3 C2 C5 C6 -147.34(13) . . . . ?
C15 C14 C19 C18 -1.71(18) . . . . ?
C13 C5 C6 C7 0.70(17) . . . . ?
C19 C14 C15 C16 -0.29(18) . . . . ?
C7 C11 C12 C13 -0.35(17) . . . . ?
C11 C7 C6 C5 -2.14(17) . . . . ?
C6 C5 C13 C12 0.94(18) . . . . ?
C6 C7 C11 N10 -179.47(11) . . . . ?
C6 C7 C11 C12 2.01(18) . . . . ?
C16 C17 C18 C19 -0.30(18) . . . . ?
C18 C17 C16 C15 -1.75(18) . . . . ?
C20 C17 C16 C15 178.76(12) . . . . ?
C20 C17 C18 C19 179.19(12) . . . . ?

loop_
_exptl_oxdiff_crystal_face_indexfrac_h
_exptl_oxdiff_crystal_face_indexfrac_k
_exptl_oxdiff_crystal_face_indexfrac_l
_exptl_oxdiff_crystal_face_x
_exptl_oxdiff_crystal_face_y
_exptl_oxdiff_crystal_face_z
9.0835 1.5755 -7.7272 0.2325 0.9724 0.0202
-9.0835 -1.5755 7.7272 -0.2325 -0.9724 -0.0202
-3.5420 -0.4295 -7.6933 0.1237 0.5233 0.8431
-11.8051 -1.8292 -2.6063 -0.0489 -0.1975 0.9791
-4.0244 4.2329 4.9759 0.7766 -0.4742 -0.4147
4.0244 -4.2329 -4.9759 -0.7766 0.4742 0.4147
-12.7755 0.3198 -2.5988 0.3657 -0.1918 0.9107
12.7755 -0.3198 2.5988 -0.3657 0.1918 -0.9107
13.9900 1.6139 -0.1515 0.0108 0.4964 -0.8680
-1.2362 -4.5289 4.2591 -0.8783 -0.4779 -0.0151
1.2362 4.5289 -4.2591 0.8783 0.4779 0.0151
